data_4317073
loop_
_publ_author_name
'Titel Jurca'
'Ilia Korobkov'
'Glenn P. A. Yap'
'Serge I. Gorelsky'
'Darrin S. Richeson'

_publ_section_title
;
 Harnessing Low-Valent Metal Centers through Non-Bonding Orbital
 Interactions
;
_journal_name_full 'Inorganic Chemistry'
_journal_page_first 10635
_journal_page_last 10641
_journal_paper_doi 10.1021/ic1016438
_journal_volume 49
_journal_year 2010
_chemical_formula_sum 'C102 H94 Cl2 F12 In2 N6 O12 S4'
_chemical_formula_weight 2252.61
_chemical_name_systematic
; 
 ? 
;
_space_group_IT_number 15
_symmetry_cell_setting monoclinic
_symmetry_space_group_name_Hall '-C 2yc'
_symmetry_space_group_name_H-M 'C 1 2/c 1'
_atom_sites_solution_hydrogens geom
_atom_sites_solution_primary direct
_atom_sites_solution_secondary difmap
_audit_creation_method SHELXL-97
_cell_angle_alpha 90.00
_cell_angle_beta 108.382(6)
_cell_angle_gamma 90.00
_cell_formula_units_Z 2
_cell_length_a 17.539(7)
_cell_length_b 14.032(6)
_cell_length_c 21.970(9)
_cell_measurement_reflns_used 7223
_cell_measurement_temperature 203(2)
_cell_measurement_theta_max 27.49
_cell_measurement_theta_min 2.43
_cell_volume 5131(4)
_computing_cell_refinement 'SMART, Bruker (2000)'
_computing_data_collection 'SMART, Bruker (2000)'
_computing_data_reduction 'XPREP, Bruker (2000)'
_computing_molecular_graphics 'SHELXTL, Bruker (2000)'
_computing_publication_material 'SHELXTL, Bruker (2000)'
_computing_structure_refinement 'SHELXL-97 (Sheldrick, 1997)'
_computing_structure_solution 'SHELXS-97 (Sheldrick, 1990)'
_diffrn_ambient_temperature 203(2)
_diffrn_measured_fraction_theta_full 0.981
_diffrn_measured_fraction_theta_max 0.981
_diffrn_measurement_device_type 'CCD area detector'
_diffrn_measurement_method 'phi and omega scans'
_diffrn_radiation_monochromator graphite
_diffrn_radiation_source 'fine-focus sealed tube'
_diffrn_radiation_type MoK\a
_diffrn_radiation_wavelength 0.71073
_diffrn_reflns_av_R_equivalents 0.0354
_diffrn_reflns_av_sigmaI/netI 0.0350
_diffrn_reflns_limit_h_max 22
_diffrn_reflns_limit_h_min -22
_diffrn_reflns_limit_k_max 18
_diffrn_reflns_limit_k_min -18
_diffrn_reflns_limit_l_max 28
_diffrn_reflns_limit_l_min -28
_diffrn_reflns_number 22974
_diffrn_reflns_theta_full 27.60
_diffrn_reflns_theta_max 27.60
_diffrn_reflns_theta_min 1.90
_diffrn_standards_decay_% <1
_exptl_absorpt_coefficient_mu 0.667
_exptl_absorpt_correction_T_max 0.8511
_exptl_absorpt_correction_T_min 0.8251
_exptl_absorpt_correction_type multi-scan
_exptl_absorpt_process_details 'SADABS, Bruker (2000)'
_exptl_crystal_colour orange
_exptl_crystal_density_diffrn 1.458
_exptl_crystal_density_meas ?
_exptl_crystal_density_method 'not measured'
_exptl_crystal_description block
_exptl_crystal_F_000 2296
_exptl_crystal_size_max 0.30
_exptl_crystal_size_mid 0.30
_exptl_crystal_size_min 0.25
_refine_diff_density_max 2.478
_refine_diff_density_min -0.588
_refine_diff_density_rms 0.108
_refine_ls_extinction_method none
_refine_ls_goodness_of_fit_ref 1.081
_refine_ls_hydrogen_treatment constr
_refine_ls_matrix_type full
_refine_ls_number_parameters 287
_refine_ls_number_reflns 5851
_refine_ls_number_restraints 2
_refine_ls_restrained_S_all 1.081
_refine_ls_R_factor_all 0.0645
_refine_ls_R_factor_gt 0.0495
_refine_ls_shift/su_max 0.001
_refine_ls_shift/su_mean 0.001
_refine_ls_structure_factor_coef Fsqd
_refine_ls_weighting_details 'calc w=1/[\s^2^(Fo^2^)+(0.0755P)^2^+10.8749P] where P=(Fo^2^+2Fc^2^)/3'
_refine_ls_weighting_scheme calc
_refine_ls_wR_factor_gt 0.1275
_refine_ls_wR_factor_ref 0.1389
_reflns_number_gt 4773
_reflns_number_total 5851
_reflns_threshold_expression >2sigma(I)
_cod_data_source_file ic1016438_si_001_3.cif
_cod_data_source_block tj240
_cod_depositor_comments
;
The following automatic conversions were performed:

'_symmetry_cell_setting' value 'Monoclinic' changed to 'monoclinic'
according to the built-in table from CIF Core dictionary named
'cif_core.dic' version 2.4.1 from 2010-06-29.

Automatic conversion script
Id: cif_fix_values 1646 2011-03-28 12:23:43Z adriana 

The following automatic conversions were performed:

'_exptl_crystal_density_meas' value 'n/a' was changed to '?' - the
value is perceived as not measured.

Automatic conversion script
Id: cif_fix_values 3008 2015-01-20 13:52:24Z robertas 
;
_cod_database_code 4317073

loop_
_symmetry_equiv_pos_as_xyz
'x, y, z'
'-x, y, -z+1/2'
'x+1/2, y+1/2, z'
'-x+1/2, y+1/2, -z+1/2'
'-x, -y, -z'
'x, -y, z-1/2'
'-x+1/2, -y+1/2, -z'
'x+1/2, -y+1/2, z-1/2'

loop_
_atom_site_label
_atom_site_type_symbol
_atom_site_fract_x
_atom_site_fract_y
_atom_site_fract_z
_atom_site_U_iso_or_equiv
_atom_site_adp_type
_atom_site_occupancy
_atom_site_symmetry_multiplicity
_atom_site_calc_flag
_atom_site_refinement_flags
_atom_site_disorder_assembly
_atom_site_disorder_group
In In 0.0000 0.41736(2) 0.7500 0.02880(12) Uani 1 2 d S . .
Cl1 Cl 0.0000 0.58213(9) 0.7500 0.0513(3) Uani 1 2 d S . .
N1 N 0.12602(16) 0.3711(2) 0.81117(13) 0.0288(6) Uani 1 1 d . . .
N2 N 0.0000 0.2626(3) 0.7500 0.0254(7) Uani 1 2 d S . .
C1 C 0.13870(19) 0.2808(2) 0.81356(15) 0.0285(6) Uani 1 1 d . . .
C2 C 0.06789(19) 0.2167(2) 0.78174(15) 0.0286(6) Uani 1 1 d . . .
C3 C 0.0690(2) 0.1182(3) 0.78432(17) 0.0350(7) Uani 1 1 d . . .
H3A H 0.1152 0.0851 0.8086 0.042 Uiso 1 1 calc R . .
C4 C 0.0000 0.0695(3) 0.7500 0.0362(11) Uani 1 2 d S . .
H4 H 0.0000 0.0025 0.7500 0.043 Uiso 1 2 calc SR . .
C5 C 0.2174(2) 0.2349(2) 0.84547(17) 0.0331(7) Uani 1 1 d . . .
C6 C 0.2590(2) 0.2538(3) 0.90974(19) 0.0417(8) Uani 1 1 d . . .
H6A H 0.2367 0.2945 0.9337 0.050 Uiso 1 1 calc R . .
C7 C 0.3334(3) 0.2121(3) 0.9380(2) 0.0567(12) Uani 1 1 d . . .
H7A H 0.3620 0.2250 0.9811 0.068 Uiso 1 1 calc R . .
C8 C 0.3659(3) 0.1519(4) 0.9031(3) 0.0628(13) Uani 1 1 d . . .
H8A H 0.4161 0.1235 0.9228 0.075 Uiso 1 1 calc R . .
C9 C 0.3255(3) 0.1333(3) 0.8401(3) 0.0600(12) Uani 1 1 d . . .
H9A H 0.3484 0.0926 0.8166 0.072 Uiso 1 1 calc R . .
C10 C 0.2507(2) 0.1741(3) 0.8106(2) 0.0438(9) Uani 1 1 d . . .
H10A H 0.2228 0.1607 0.7674 0.053 Uiso 1 1 calc R . .
C11 C 0.1905(2) 0.4403(2) 0.83730(17) 0.0341(7) Uani 1 1 d . . .
C12 C 0.2507(2) 0.4528(3) 0.80881(19) 0.0428(9) Uani 1 1 d . . .
C13 C 0.3082(3) 0.5232(4) 0.8357(2) 0.0598(13) Uani 1 1 d . . .
H13A H 0.3498 0.5334 0.8180 0.072 Uiso 1 1 calc R . .
C14 C 0.3061(3) 0.5777(4) 0.8870(2) 0.0664(15) Uani 1 1 d . . .
H14A H 0.3461 0.6238 0.9040 0.080 Uiso 1 1 calc R . .
C15 C 0.2464(3) 0.5651(3) 0.9131(2) 0.0576(12) Uani 1 1 d . . .
H15A H 0.2449 0.6032 0.9479 0.069 Uiso 1 1 calc R . .
C16 C 0.1869(3) 0.4961(3) 0.88888(19) 0.0428(9) Uani 1 1 d . . .
C17 C 0.1225(3) 0.4843(3) 0.9201(2) 0.0540(11) Uani 1 1 d . . .
H17A H 0.0861 0.4338 0.8988 0.081 Uiso 1 1 calc R . .
H17B H 0.0928 0.5435 0.9168 0.081 Uiso 1 1 calc R . .
H17C H 0.1470 0.4681 0.9650 0.081 Uiso 1 1 calc R . .
C18 C 0.2559(3) 0.3977(4) 0.7518(2) 0.0548(11) Uani 1 1 d . . .
H18A H 0.2121 0.3521 0.7389 0.082 Uiso 1 1 calc R . .
H18B H 0.3068 0.3641 0.7629 0.082 Uiso 1 1 calc R . .
H18C H 0.2521 0.4412 0.7167 0.082 Uiso 1 1 calc R . .
O1 O 0.04896(15) 0.39892(17) 0.66665(12) 0.0355(5) Uani 1 1 d . . .
O2 O -0.02754(19) 0.2754(2) 0.59585(14) 0.0499(7) Uani 1 1 d . . .
O3 O 0.11062(19) 0.2458(2) 0.66228(14) 0.0533(8) Uani 1 1 d . . .
S1 S 0.05019(6) 0.31242(6) 0.62873(4) 0.0360(2) Uani 1 1 d . . .
C19 C 0.0859(3) 0.3595(3) 0.5654(2) 0.0501(10) Uani 1 1 d . . .
F1 F 0.03550(19) 0.4240(2) 0.53096(14) 0.0675(8) Uani 1 1 d . . .
F2 F 0.15674(18) 0.4018(3) 0.58890(16) 0.0825(10) Uani 1 1 d . . .
F3 F 0.0914(2) 0.2911(2) 0.52604(15) 0.0860(11) Uani 1 1 d . . .
C20 C 0.4030(3) 0.4742(4) 0.5780(3) 0.0677(18) Uiso 0.75 1 d PG A 1
C21 C 0.3490(3) 0.4207(5) 0.5985(4) 0.077(3) Uiso 0.75 1 d PG A 1
H21A H 0.2960 0.4422 0.5904 0.092 Uiso 0.75 1 calc PR A 1
C22 C 0.3735(5) 0.3356(5) 0.6312(4) 0.144(5) Uiso 0.75 1 d PG A 1
H22A H 0.3370 0.2994 0.6451 0.173 Uiso 0.75 1 calc PR A 1
C23 C 0.4520(6) 0.3039(5) 0.6432(4) 0.153(6) Uiso 0.75 1 d PG A 1
H23A H 0.4685 0.2463 0.6653 0.183 Uiso 0.75 1 calc PR A 1
C24 C 0.5060(4) 0.3573(6) 0.6227(4) 0.132(4) Uiso 0.75 1 d PG A 1
H24A H 0.5590 0.3358 0.6309 0.159 Uiso 0.75 1 calc PR A 1
C25 C 0.4815(3) 0.4425(5) 0.5901(3) 0.089(4) Uiso 0.75 1 d PG A 1
H25A H 0.5180 0.4786 0.5762 0.107 Uiso 0.75 1 calc PR A 1
C26 C 0.3822(9) 0.5648(9) 0.5428(7) 0.123(4) Uiso 0.75 1 d P A 1
H26A H 0.3267 0.5806 0.5375 0.184 Uiso 0.75 1 calc PR A 1
H26B H 0.3895 0.5585 0.5010 0.184 Uiso 0.75 1 calc PR A 1
H26C H 0.4169 0.6150 0.5668 0.184 Uiso 0.75 1 calc PR A 1
C20' C 0.4410(13) 0.3865(14) 0.6138(14) 0.158(16) Uiso 0.25 1 d PG B 2
C21' C 0.3616(13) 0.4032(13) 0.6104(12) 0.081(9) Uiso 0.25 1 d PGD B 2
H21B H 0.3341 0.3587 0.6277 0.097 Uiso 0.25 1 calc PR B 2
C22' C 0.3231(9) 0.4857(15) 0.5814(11) 0.093(8) Uiso 0.25 1 d PG B 2
H22B H 0.2694 0.4970 0.5792 0.111 Uiso 0.25 1 calc PR B 2
C23' C 0.3638(11) 0.5515(12) 0.5559(10) 0.076(7) Uiso 0.25 1 d PG B 2
H23B H 0.3377 0.6073 0.5363 0.091 Uiso 0.25 1 calc PR B 2
C24' C 0.4431(11) 0.5348(14) 0.5593(10) 0.084(7) Uiso 0.25 1 d PG B 2
H24B H 0.4707 0.5793 0.5420 0.101 Uiso 0.25 1 calc PR B 2
C25' C 0.4817(10) 0.4523(17) 0.5882(14) 0.23(4) Uiso 0.25 1 d PGD B 2
H25B H 0.5354 0.4409 0.5905 0.280 Uiso 0.25 1 calc PR B 2
C26' C 0.4834(12) 0.3065(12) 0.6431(8) 0.046(4) Uiso 0.25 1 d PD B 2
H26D H 0.4492 0.2672 0.6600 0.069 Uiso 0.25 1 calc PR B 2
H26E H 0.5303 0.3262 0.6779 0.069 Uiso 0.25 1 calc PR B 2
H26F H 0.5002 0.2703 0.6120 0.069 Uiso 0.25 1 calc PR B 2

loop_
_atom_site_aniso_label
_atom_site_aniso_U_11
_atom_site_aniso_U_22
_atom_site_aniso_U_33
_atom_site_aniso_U_23
_atom_site_aniso_U_13
_atom_site_aniso_U_12
In 0.02848(18) 0.02588(18) 0.03093(19) 0.000 0.00781(12) 0.000
Cl1 0.0680(9) 0.0258(6) 0.0592(9) 0.000 0.0186(7) 0.000
N1 0.0279(13) 0.0308(14) 0.0278(14) 0.0006(11) 0.0091(11) -0.0021(11)
N2 0.0248(17) 0.0317(19) 0.0180(16) 0.000 0.0046(13) 0.000
C1 0.0293(16) 0.0316(16) 0.0245(15) 0.0026(13) 0.0083(12) -0.0009(13)
C2 0.0294(16) 0.0309(16) 0.0260(16) 0.0010(13) 0.0095(13) 0.0009(13)
C3 0.0384(18) 0.0301(16) 0.0354(18) 0.0028(14) 0.0100(15) 0.0062(14)
C4 0.040(3) 0.026(2) 0.040(3) 0.000 0.010(2) 0.000
C5 0.0296(16) 0.0337(17) 0.0336(17) 0.0042(14) 0.0067(13) -0.0001(13)
C6 0.041(2) 0.040(2) 0.0371(19) 0.0071(16) 0.0022(15) -0.0001(16)
C7 0.044(2) 0.057(3) 0.049(2) 0.011(2) -0.0138(19) -0.003(2)
C8 0.035(2) 0.056(3) 0.084(4) 0.012(3) 0.000(2) 0.0104(19)
C9 0.040(2) 0.055(3) 0.082(3) -0.001(2) 0.014(2) 0.015(2)
C10 0.0369(19) 0.045(2) 0.048(2) -0.0037(17) 0.0102(16) 0.0062(16)
C11 0.0302(16) 0.0335(17) 0.0336(18) 0.0058(14) 0.0030(13) -0.0051(13)
C12 0.0368(19) 0.051(2) 0.038(2) 0.0141(17) 0.0083(15) -0.0052(17)
C13 0.047(2) 0.074(3) 0.055(3) 0.021(2) 0.011(2) -0.023(2)
C14 0.070(3) 0.062(3) 0.055(3) 0.007(2) 0.002(2) -0.038(3)
C15 0.071(3) 0.045(2) 0.048(2) -0.0031(19) 0.005(2) -0.023(2)
C16 0.046(2) 0.0356(19) 0.040(2) 0.0008(15) 0.0039(17) -0.0085(16)
C17 0.061(3) 0.056(3) 0.047(2) -0.023(2) 0.019(2) -0.012(2)
C18 0.045(2) 0.079(3) 0.046(2) 0.007(2) 0.0222(19) -0.005(2)
O1 0.0390(13) 0.0335(13) 0.0350(13) 0.0008(10) 0.0129(10) 0.0037(10)
O2 0.0596(18) 0.0449(15) 0.0457(16) -0.0043(13) 0.0173(13) -0.0077(13)
O3 0.0684(19) 0.0535(17) 0.0411(15) 0.0094(13) 0.0214(14) 0.0282(15)
S1 0.0449(5) 0.0353(4) 0.0298(4) 0.0029(3) 0.0147(4) 0.0072(4)
C19 0.054(2) 0.061(3) 0.040(2) 0.0058(19) 0.0211(18) 0.005(2)
F1 0.0771(19) 0.0716(18) 0.0569(16) 0.0316(14) 0.0255(15) 0.0138(15)
F2 0.0544(17) 0.133(3) 0.0660(19) 0.0140(19) 0.0282(14) -0.0172(18)
F3 0.145(3) 0.079(2) 0.0552(17) -0.0003(15) 0.062(2) 0.019(2)

loop_
_atom_type_symbol
_atom_type_description
_atom_type_scat_dispersion_real
_atom_type_scat_dispersion_imag
_atom_type_scat_source
C C 0.0033 0.0016 'International Tables Vol C Tables 4.2.6.8 and 6.1.1.4'
H H 0.0000 0.0000 'International Tables Vol C Tables 4.2.6.8 and 6.1.1.4'
N N 0.0061 0.0033 'International Tables Vol C Tables 4.2.6.8 and 6.1.1.4'
O O 0.0106 0.0060 'International Tables Vol C Tables 4.2.6.8 and 6.1.1.4'
F F 0.0171 0.0103 'International Tables Vol C Tables 4.2.6.8 and 6.1.1.4'
S S 0.1246 0.1234 'International Tables Vol C Tables 4.2.6.8 and 6.1.1.4'
In In -0.7276 1.3100 'International Tables Vol C Tables 4.2.6.8 and 6.1.1.4'
Cl Cl 0.1484 0.1585 'International Tables Vol C Tables 4.2.6.8 and 6.1.1.4'

loop_
_geom_angle_atom_site_label_1
_geom_angle_atom_site_label_2
_geom_angle_atom_site_label_3
_geom_angle
_geom_angle_site_symmetry_1
_geom_angle_site_symmetry_3
_geom_angle_publ_flag
N2 In O1 83.46(6) . 2_556 ?
N2 In O1 83.45(6) . . ?
O1 In O1 166.91(12) 2_556 . ?
N2 In N1 73.53(7) . 2_556 ?
O1 In N1 84.29(10) 2_556 2_556 ?
O1 In N1 92.00(10) . 2_556 ?
N2 In N1 73.53(7) . . ?
O1 In N1 92.00(10) 2_556 . ?
O1 In N1 84.28(10) . . ?
N1 In N1 147.05(14) 2_556 . ?
N2 In Cl1 180.000(1) . . ?
O1 In Cl1 96.54(6) 2_556 . ?
O1 In Cl1 96.55(6) . . ?
N1 In Cl1 106.47(7) 2_556 . ?
N1 In Cl1 106.47(7) . . ?
C1 N1 C11 122.4(3) . . ?
C1 N1 In 115.2(2) . . ?
C11 N1 In 121.7(2) . . ?
C2 N2 C2 122.5(4) 2_556 . ?
C2 N2 In 118.7(2) 2_556 . ?
C2 N2 In 118.7(2) . . ?
N1 C1 C5 124.8(3) . . ?
N1 C1 C2 117.4(3) . . ?
C5 C1 C2 117.8(3) . . ?
N2 C2 C3 120.0(3) . . ?
N2 C2 C1 114.8(3) . . ?
C3 C2 C1 125.1(3) . . ?
C4 C3 C2 118.1(3) . . ?
C3 C4 C3 121.0(5) 2_556 . ?
C6 C5 C10 119.7(3) . . ?
C6 C5 C1 120.5(3) . . ?
C10 C5 C1 119.7(3) . . ?
C7 C6 C5 119.4(4) . . ?
C6 C7 C8 120.4(4) . . ?
C9 C8 C7 120.5(4) . . ?
C8 C9 C10 120.3(4) . . ?
C9 C10 C5 119.7(4) . . ?
C16 C11 C12 121.8(3) . . ?
C16 C11 N1 117.7(3) . . ?
C12 C11 N1 120.4(3) . . ?
C11 C12 C13 116.4(4) . . ?
C11 C12 C18 124.2(4) . . ?
C13 C12 C18 119.4(4) . . ?
C14 C13 C12 122.5(4) . . ?
C15 C14 C13 120.0(4) . . ?
C14 C15 C16 120.8(5) . . ?
C11 C16 C15 118.6(4) . . ?
C11 C16 C17 122.8(3) . . ?
C15 C16 C17 118.6(4) . . ?
S1 O1 In 128.74(15) . . ?
O2 S1 O3 117.2(2) . . ?
O2 S1 O1 113.83(17) . . ?
O3 S1 O1 112.77(17) . . ?
O2 S1 C19 104.44(19) . . ?
O3 S1 C19 104.7(2) . . ?
O1 S1 C19 101.71(19) . . ?
F3 C19 F1 107.4(4) . . ?
F3 C19 F2 109.2(4) . . ?
F1 C19 F2 107.0(4) . . ?
F3 C19 S1 110.6(3) . . ?
F1 C19 S1 110.9(3) . . ?
F2 C19 S1 111.7(3) . . ?
C21 C20 C25 120.0 . . ?
C21 C20 C26 123.7(7) . . ?
C25 C20 C26 116.3(7) . . ?
C20 C21 C22 120.0 . . ?
C23 C22 C21 120.0 . . ?
C22 C23 C24 120.0 . . ?
C25 C24 C23 120.0 . . ?
C24 C25 C20 120.0 . . ?
C26' C20' C21' 122.8(15) . . ?
C26' C20' C25' 117.2(15) . . ?
C21' C20' C25' 120.0 . . ?
C22' C21' C20' 120.0 . . ?
C21' C22' C23' 120.0 . . ?
C24' C23' C22' 120.0 . . ?
C25' C24' C23' 120.0 . . ?
C24' C25' C20' 120.0 . . ?

loop_
_geom_bond_atom_site_label_1
_geom_bond_atom_site_label_2
_geom_bond_distance
_geom_bond_site_symmetry_2
_geom_bond_publ_flag
In N2 2.171(4) . ?
In O1 2.269(3) 2_556 ?
In O1 2.269(3) . ?
In N1 2.289(3) 2_556 ?
In N1 2.289(3) . ?
In Cl1 2.3121(16) . ?
N1 C1 1.285(4) . ?
N1 C11 1.463(4) . ?
N2 C2 1.340(4) 2_556 ?
N2 C2 1.340(4) . ?
C1 C5 1.483(5) . ?
C1 C2 1.514(5) . ?
C2 C3 1.384(5) . ?
C3 C4 1.387(4) . ?
C4 C3 1.387(4) 2_556 ?
C5 C6 1.395(5) . ?
C5 C10 1.392(5) . ?
C6 C7 1.386(6) . ?
C7 C8 1.378(7) . ?
C8 C9 1.366(7) . ?
C9 C10 1.390(6) . ?
C11 C16 1.395(6) . ?
C11 C12 1.399(5) . ?
C12 C13 1.402(6) . ?
C12 C18 1.499(6) . ?
C13 C14 1.372(8) . ?
C14 C15 1.355(8) . ?
C15 C16 1.400(6) . ?
C16 C17 1.504(6) . ?
O1 S1 1.476(3) . ?
O2 S1 1.425(3) . ?
O3 S1 1.431(3) . ?
S1 C19 1.821(4) . ?
C19 F3 1.315(5) . ?
C19 F1 1.323(5) . ?
C19 F2 1.326(6) . ?
C20 C21 1.3900 . ?
C20 C25 1.3900 . ?
C20 C26 1.473(13) . ?
C21 C22 1.3900 . ?
C22 C23 1.3900 . ?
C23 C24 1.3900 . ?
C24 C25 1.3900 . ?
C20' C26' 1.387(19) . ?
C20' C21' 1.3900 . ?
C20' C25' 1.3900 . ?
C21' C22' 1.3900 . ?
C22' C23' 1.3900 . ?
C23' C24' 1.3900 . ?
C24' C25' 1.3900 . ?

loop_
_geom_torsion_atom_site_label_1
_geom_torsion_atom_site_label_2
_geom_torsion_atom_site_label_3
_geom_torsion_atom_site_label_4
_geom_torsion
_geom_torsion_site_symmetry_1
_geom_torsion_site_symmetry_2
_geom_torsion_site_symmetry_3
_geom_torsion_site_symmetry_4
_geom_torsion_publ_flag
N2 In N1 C1 3.9(2) . . . . ?
O1 In N1 C1 86.5(2) 2_556 . . . ?
O1 In N1 C1 -81.0(2) . . . . ?
N1 In N1 C1 3.9(2) 2_556 . . . ?
Cl1 In N1 C1 -176.1(2) . . . . ?
N2 In N1 C11 175.0(3) . . . . ?
O1 In N1 C11 -102.4(2) 2_556 . . . ?
O1 In N1 C11 90.2(2) . . . . ?
N1 In N1 C11 175.0(3) 2_556 . . . ?
Cl1 In N1 C11 -5.0(3) . . . . ?
O1 In N2 C2 84.71(17) 2_556 . . 2_556 ?
O1 In N2 C2 -95.29(17) . . . 2_556 ?
N1 In N2 C2 -1.24(17) 2_556 . . 2_556 ?
N1 In N2 C2 178.76(17) . . . 2_556 ?
Cl1 In N2 C2 -146(100) . . . 2_556 ?
O1 In N2 C2 -95.29(17) 2_556 . . . ?
O1 In N2 C2 84.71(17) . . . . ?
N1 In N2 C2 178.76(17) 2_556 . . . ?
N1 In N2 C2 -1.24(17) . . . . ?
Cl1 In N2 C2 34(100) . . . . ?
C11 N1 C1 C5 3.5(5) . . . . ?
In N1 C1 C5 174.6(2) . . . . ?
C11 N1 C1 C2 -176.8(3) . . . . ?
In N1 C1 C2 -5.8(4) . . . . ?
C2 N2 C2 C3 -2.1(2) 2_556 . . . ?
In N2 C2 C3 177.9(2) . . . . ?
C2 N2 C2 C1 178.9(3) 2_556 . . . ?
In N2 C2 C1 -1.1(3) . . . . ?
N1 C1 C2 N2 4.8(4) . . . . ?
C5 C1 C2 N2 -175.6(2) . . . . ?
N1 C1 C2 C3 -174.2(3) . . . . ?
C5 C1 C2 C3 5.4(5) . . . . ?
N2 C2 C3 C4 4.0(4) . . . . ?
C1 C2 C3 C4 -177.0(3) . . . . ?
C2 C3 C4 C3 -2.0(2) . . . 2_556 ?
N1 C1 C5 C6 54.9(5) . . . . ?
C2 C1 C5 C6 -124.8(4) . . . . ?
N1 C1 C5 C10 -123.8(4) . . . . ?
C2 C1 C5 C10 56.6(4) . . . . ?
C10 C5 C6 C7 0.4(6) . . . . ?
C1 C5 C6 C7 -178.2(4) . . . . ?
C5 C6 C7 C8 -0.6(7) . . . . ?
C6 C7 C8 C9 0.7(8) . . . . ?
C7 C8 C9 C10 -0.7(8) . . . . ?
C8 C9 C10 C5 0.6(7) . . . . ?
C6 C5 C10 C9 -0.5(6) . . . . ?
C1 C5 C10 C9 178.2(4) . . . . ?
C1 N1 C11 C16 -115.6(4) . . . . ?
In N1 C11 C16 73.9(4) . . . . ?
C1 N1 C11 C12 67.8(4) . . . . ?
In N1 C11 C12 -102.7(3) . . . . ?
C16 C11 C12 C13 1.2(6) . . . . ?
N1 C11 C12 C13 177.7(3) . . . . ?
C16 C11 C12 C18 -177.6(4) . . . . ?
N1 C11 C12 C18 -1.1(6) . . . . ?
C11 C12 C13 C14 -0.3(7) . . . . ?
C18 C12 C13 C14 178.6(5) . . . . ?
C12 C13 C14 C15 -0.7(8) . . . . ?
C13 C14 C15 C16 0.7(8) . . . . ?
C12 C11 C16 C15 -1.2(6) . . . . ?
N1 C11 C16 C15 -177.8(3) . . . . ?
C12 C11 C16 C17 179.7(4) . . . . ?
N1 C11 C16 C17 3.2(6) . . . . ?
C14 C15 C16 C11 0.2(7) . . . . ?
C14 C15 C16 C17 179.3(5) . . . . ?
N2 In O1 S1 14.30(17) . . . . ?
O1 In O1 S1 14.30(18) 2_556 . . . ?
N1 In O1 S1 -58.9(2) 2_556 . . . ?
N1 In O1 S1 88.31(19) . . . . ?
Cl1 In O1 S1 -165.70(17) . . . . ?
In O1 S1 O2 60.9(2) . . . . ?
In O1 S1 O3 -75.8(2) . . . . ?
In O1 S1 C19 172.6(2) . . . . ?
O2 S1 C19 F3 -61.7(4) . . . . ?
O3 S1 C19 F3 62.1(4) . . . . ?
O1 S1 C19 F3 179.7(3) . . . . ?
O2 S1 C19 F1 57.3(4) . . . . ?
O3 S1 C19 F1 -178.9(3) . . . . ?
O1 S1 C19 F1 -61.4(4) . . . . ?
O2 S1 C19 F2 176.5(3) . . . . ?
O3 S1 C19 F2 -59.7(4) . . . . ?
O1 S1 C19 F2 57.8(4) . . . . ?
C25 C20 C21 C22 0.0 . . . . ?
C26 C20 C21 C22 179.6(9) . . . . ?
C20 C21 C22 C23 0.0 . . . . ?
C21 C22 C23 C24 0.0 . . . . ?
C22 C23 C24 C25 0.0 . . . . ?
C23 C24 C25 C20 0.0 . . . . ?
C21 C20 C25 C24 0.0 . . . . ?
C26 C20 C25 C24 -179.7(8) . . . . ?
C26' C20' C21' C22' 179(3) . . . . ?
C25' C20' C21' C22' 0.0 . . . . ?
C20' C21' C22' C23' 0.0 . . . . ?
C21' C22' C23' C24' 0.0 . . . . ?
C22' C23' C24' C25' 0.0 . . . . ?
C23' C24' C25' C20' 0.0 . . . . ?
C26' C20' C25' C24' -179(3) . . . . ?
C21' C20' C25' C24' 0.0 . . . . ?
